data_4133480
loop_
_publ_author_name
'Dong, Shaoqiang'
'Gopalakrishna, Tullimilli Y.'
'Han, Yi'
'Phan, Hoa'
'Tao, Tao'
'Ni, Yong'
'Liu, Gang'
'Chi, Chunyan'

_publ_section_title
;
 Extended Bis(anthraoxa)quinodimethanes with Nine and Ten Consecutively
 Fused Six-Membered Rings: Neutral Diradicaloids and Charged Diradical
 Dianions/Dications.
;
_journal_issue 1
_journal_name_full 'Journal of the American Chemical Society'
_journal_page_first 62
_journal_page_last 66
_journal_paper_doi 10.1021/jacs.8b10279
_journal_volume 141
_journal_year 2019
_chemical_formula_sum 'C146 H192 Li2 O16'
_chemical_formula_weight 2216.86
_space_group_crystal_system monoclinic
_space_group_IT_number 14
_space_group_name_Hall '-P 2ybc'
_space_group_name_H-M_alt 'P 1 21/c 1'
_atom_sites_solution_hydrogens geom
_audit_creation_method SHELXL-2014/7
_cell_angle_alpha 90
_cell_angle_beta 105.7370(10)
_cell_angle_gamma 90
_cell_formula_units_Z 2
_cell_length_a 13.2397(4)
_cell_length_b 30.3900(9)
_cell_length_c 15.9976(4)
_cell_measurement_reflns_used 9261
_cell_measurement_temperature 100(2)
_cell_measurement_theta_max 68.21
_cell_measurement_theta_min 2.91
_cell_volume 6195.4(3)
_computing_cell_refinement 'APEX3 v2016.1-0 (Bruker AXS)'
_computing_data_collection 'APEX3 (Bruker AXS)'
_computing_data_reduction 'SAINT V8.32B (Bruker AXS Inc., 2014)'
_computing_molecular_graphics 'Bruker SHELXTL'
_computing_publication_material 'Bruker SHELXTL'
_computing_structure_refinement 'SHELXL--2014 (Sheldrick 2014)'
_computing_structure_solution 'SHELXT--(Sheldrick 2015)'
_diffrn_ambient_temperature 100(2)
_diffrn_measured_fraction_theta_full 0.985
_diffrn_measured_fraction_theta_max 0.985
_diffrn_measurement_device_type 'Bruker D8 Venture'
_diffrn_measurement_method '\f and \w scans'
_diffrn_radiation_type CuK\a
_diffrn_radiation_wavelength 1.54178
_diffrn_reflns_av_R_equivalents 0.0449
_diffrn_reflns_av_unetI/netI 0.0314
_diffrn_reflns_Laue_measured_fraction_full 0.985
_diffrn_reflns_Laue_measured_fraction_max 0.985
_diffrn_reflns_limit_h_max 15
_diffrn_reflns_limit_h_min -15
_diffrn_reflns_limit_k_max 36
_diffrn_reflns_limit_k_min -36
_diffrn_reflns_limit_l_max 19
_diffrn_reflns_limit_l_min -18
_diffrn_reflns_number 57288
_diffrn_reflns_point_group_measured_fraction_full 0.985
_diffrn_reflns_point_group_measured_fraction_max 0.985
_diffrn_reflns_theta_full 67.679
_diffrn_reflns_theta_max 68.208
_diffrn_reflns_theta_min 2.908
_exptl_absorpt_coefficient_mu 0.585
_exptl_absorpt_correction_T_max 0.7531
_exptl_absorpt_correction_T_min 0.6586
_exptl_absorpt_correction_type multi-scan
_exptl_absorpt_process_details 'Sadabs, (Sheldrick 2012)'
_exptl_crystal_colour Dark_Red
_exptl_crystal_density_diffrn 1.188
_exptl_crystal_density_meas ?
_exptl_crystal_density_method 'Not Measured'
_exptl_crystal_description Block
_exptl_crystal_F_000 2404
_exptl_crystal_size_max 0.529
_exptl_crystal_size_mid 0.429
_exptl_crystal_size_min 0.286
_refine_diff_density_max 0.477
_refine_diff_density_min -0.387
_refine_diff_density_rms 0.042
_refine_ls_extinction_method none
_refine_ls_goodness_of_fit_ref 1.051
_refine_ls_hydrogen_treatment constr
_refine_ls_matrix_type full
_refine_ls_number_parameters 748
_refine_ls_number_reflns 11179
_refine_ls_number_restraints 0
_refine_ls_restrained_S_all 1.051
_refine_ls_R_factor_all 0.0570
_refine_ls_R_factor_gt 0.0481
_refine_ls_shift/su_max 0.001
_refine_ls_shift/su_mean 0.000
_refine_ls_structure_factor_coef Fsqd
_refine_ls_weighting_details 'w=1/[\s^2^(Fo^2^)+(0.0388P)^2^+3.8378P] where P=(Fo^2^+2Fc^2^)/3'
_refine_ls_weighting_scheme calc
_refine_ls_wR_factor_gt 0.1029
_refine_ls_wR_factor_ref 0.1064
_reflns_Friedel_coverage 0.000
_reflns_number_gt 9895
_reflns_number_total 11179
_reflns_threshold_expression 'I > 2\s(I)'
_cod_data_source_file ja8b10279_si_004.cif
_cod_data_source_block I040
_cod_depositor_comments
;
The following automatic conversions were performed:

data item '_exptl_absorpt_correction_type' value 'Multi-scan' was
changed to 'multi-scan' in accordance with the
/home/saulius/struct/COD-crude-data/automatic-downloads/DataCite-retrospective/ACS/depositions/lib/dictionaries/cif_core.dic
dictionary named 'cif_core.dic' version 2.4.2 last updated on
2011-04-26.

data item '_exptl_crystal_density_meas' value 'Not Measured' was
changed to '?' -- the value is perceived as not measured.

Automatic conversion script
Id: cif_fix_values 6909 2019-04-08 15:41:33Z antanas 
;
_cod_original_sg_symbol_H-M 'P 21/c'
_cod_database_code 4133480
_shelx_shelxl_version_number 2014/7
_shelx_space_group_comment
; 
The symmetry employed for this shelxl refinement is uniquely defined 
by the following loop, which should always be used as a source of 
symmetry information in preference to the above space-group names. 
They are only intended as comments. 
;
_computing_bruker_data_scaling 'SADABS V2012/1 (Bruker AXS Inc.)'

loop_
_space_group_symop_operation_xyz
'x, y, z'
'-x, y+1/2, -z+1/2'
'-x, -y, -z'
'x, -y-1/2, z-1/2'

loop_
_atom_site_label
_atom_site_type_symbol
_atom_site_fract_x
_atom_site_fract_y
_atom_site_fract_z
_atom_site_U_iso_or_equiv
_atom_site_adp_type
_atom_site_occupancy
_atom_site_site_symmetry_order
_atom_site_calc_flag
_atom_site_refinement_flags_posn
_atom_site_refinement_flags_adp
O1 O 0.48409(8) 0.58193(3) 0.42564(6) 0.0162(2) Uani 1 1 d . .
O2 O 0.27931(9) 0.53847(4) 0.66146(7) 0.0245(2) Uani 1 1 d . .
O3 O 0.16293(8) 0.59455(4) 0.49751(7) 0.0249(2) Uani 1 1 d . .
O4 O 0.17245(8) 0.62636(4) 0.69283(7) 0.0234(2) Uani 1 1 d . .
O5 O 0.36919(8) 0.63025(4) 0.62907(7) 0.0241(2) Uani 1 1 d . .
C47 C 0.29458(13) 0.50354(6) 0.60531(10) 0.0255(3) Uani 1 1 d . .
H47A H 0.3490 0.4827 0.6372 0.031 Uiso 1 1 calc R U
H47B H 0.3161 0.5155 0.5552 0.031 Uiso 1 1 calc R U
C48 C 0.18780(14) 0.48083(6) 0.57517(11) 0.0306(4) Uani 1 1 d . .
H48A H 0.1960 0.4488 0.5684 0.037 Uiso 1 1 calc R U
H48B H 0.1458 0.4932 0.5193 0.037 Uiso 1 1 calc R U
C49 C 0.13623(15) 0.49067(6) 0.64868(12) 0.0342(4) Uani 1 1 d . .
H49A H 0.0695 0.5069 0.6263 0.041 Uiso 1 1 calc R U
H49B H 0.1221 0.4631 0.6766 0.041 Uiso 1 1 calc R U
C50 C 0.21678(14) 0.51879(6) 0.71217(10) 0.0271(3) Uani 1 1 d . .
H50A H 0.1817 0.5417 0.7383 0.033 Uiso 1 1 calc R U
H50B H 0.2608 0.5004 0.7592 0.033 Uiso 1 1 calc R U
C51 C 0.21061(12) 0.59038(5) 0.42620(10) 0.0234(3) Uani 1 1 d . .
H51A H 0.2445 0.5612 0.4278 0.028 Uiso 1 1 calc R U
H51B H 0.2644 0.6135 0.4300 0.028 Uiso 1 1 calc R U
C52 C 0.12232(13) 0.59554(6) 0.34288(10) 0.0287(4) Uani 1 1 d . .
H52A H 0.1448 0.6140 0.3001 0.034 Uiso 1 1 calc R U
H52B H 0.0988 0.5666 0.3165 0.034 Uiso 1 1 calc R U
C53 C 0.03585(13) 0.61810(6) 0.37338(10) 0.0268(3) Uani 1 1 d . .
H53A H 0.0453 0.6504 0.3763 0.032 Uiso 1 1 calc R U
H53B H -0.0344 0.6110 0.3349 0.032 Uiso 1 1 calc R U
C54 C 0.05119(12) 0.59842(6) 0.46274(11) 0.0289(4) Uani 1 1 d . .
H54A H 0.0213 0.6179 0.4996 0.035 Uiso 1 1 calc R U
H54B H 0.0171 0.5692 0.4589 0.035 Uiso 1 1 calc R U
C55 C 0.06376(12) 0.62859(6) 0.69360(11) 0.0287(4) Uani 1 1 d . .
H55A H 0.0285 0.6000 0.6759 0.034 Uiso 1 1 calc R U
H55B H 0.0264 0.6516 0.6531 0.034 Uiso 1 1 calc R U
C56 C 0.06389(12) 0.63968(5) 0.78604(10) 0.0227(3) Uani 1 1 d . .
H56A H 0.0646 0.6127 0.8210 0.027 Uiso 1 1 calc R U
H56B H 0.0023 0.6578 0.7875 0.027 Uiso 1 1 calc R U
C57 C 0.16564(12) 0.66551(6) 0.81820(10) 0.0251(3) Uani 1 1 d . .
H57A H 0.1564 0.6966 0.7992 0.030 Uiso 1 1 calc R U
H57B H 0.1919 0.6644 0.8823 0.030 Uiso 1 1 calc R U
C58 C 0.23840(12) 0.64151(5) 0.77560(10) 0.0220(3) Uani 1 1 d . .
H58A H 0.2937 0.6615 0.7670 0.026 Uiso 1 1 calc R U
H58B H 0.2722 0.6163 0.8117 0.026 Uiso 1 1 calc R U
C59 C 0.46988(12) 0.61793(6) 0.68643(10) 0.0251(3) Uani 1 1 d . .
H59A H 0.4854 0.5867 0.6776 0.030 Uiso 1 1 calc R U
H59B H 0.4699 0.6221 0.7478 0.030 Uiso 1 1 calc R U
C60 C 0.55119(12) 0.64770(6) 0.66389(10) 0.0252(3) Uani 1 1 d . .
H60A H 0.5767 0.6702 0.7095 0.030 Uiso 1 1 calc R U
H60B H 0.6117 0.6304 0.6568 0.030 Uiso 1 1 calc R U
C61 C 0.49196(13) 0.66894(6) 0.57850(10) 0.0263(3) Uani 1 1 d . .
H61A H 0.5196 0.6986 0.5721 0.032 Uiso 1 1 calc R U
H61B H 0.4953 0.6506 0.5282 0.032 Uiso 1 1 calc R U
C62 C 0.38175(12) 0.67115(5) 0.58812(11) 0.0260(3) Uani 1 1 d . .
H62A H 0.3737 0.6964 0.6248 0.031 Uiso 1 1 calc R U
H62B H 0.3298 0.6739 0.5308 0.031 Uiso 1 1 calc R U
Li1 Li 0.2430(2) 0.59799(9) 0.61618(16) 0.0230(5) Uani 1 1 d . .
C1 C 0.76993(11) 0.29473(5) 0.84820(9) 0.0148(3) Uani 1 1 d . .
C2 C 0.80103(11) 0.25011(5) 0.86357(9) 0.0171(3) Uani 1 1 d . .
H2 H 0.7674 0.2284 0.8228 0.021 Uiso 1 1 calc R U
C3 C 0.87855(11) 0.23744(5) 0.93577(9) 0.0190(3) Uani 1 1 d . .
H3 H 0.8988 0.2074 0.9442 0.023 Uiso 1 1 calc R U
C4 C 0.92766(11) 0.26947(5) 0.99712(9) 0.0182(3) Uani 1 1 d . .
H4 H 0.9812 0.2609 1.0471 0.022 Uiso 1 1 calc R U
C5 C 0.89877(11) 0.31289(5) 0.98523(9) 0.0162(3) Uani 1 1 d . .
H5 H 0.9316 0.3337 1.0283 0.019 Uiso 1 1 calc R U
C6 C 0.82063(10) 0.32767(5) 0.90990(9) 0.0144(3) Uani 1 1 d . .
C7 C 0.79464(10) 0.37275(5) 0.89420(8) 0.0139(3) Uani 1 1 d . .
C8 C 0.72328(10) 0.38636(5) 0.81505(8) 0.0136(3) Uani 1 1 d . .
C10 C 0.67034(10) 0.35227(5) 0.75530(9) 0.0137(3) Uani 1 1 d . .
C11 C 0.69177(10) 0.30794(5) 0.77237(9) 0.0147(3) Uani 1 1 d . .
C12 C 0.70434(10) 0.43090(5) 0.79065(9) 0.0142(3) Uani 1 1 d . .
H12 H 0.7378 0.4529 0.8309 0.017 Uiso 1 1 calc R U
C13 C 0.63838(10) 0.44466(5) 0.70964(8) 0.0132(3) Uani 1 1 d . .
C14 C 0.62398(10) 0.48812(5) 0.67796(8) 0.0137(3) Uani 1 1 d . .
C15 C 0.56272(10) 0.49534(5) 0.58962(9) 0.0131(3) Uani 1 1 d . .
C16 C 0.54757(10) 0.53639(5) 0.54621(9) 0.0137(3) Uani 1 1 d . .
H16 H 0.5790 0.5620 0.5764 0.016 Uiso 1 1 calc R U
C17 C 0.48845(10) 0.54011(4) 0.46127(9) 0.0132(3) Uani 1 1 d . .
C18 C 0.41521(10) 0.59065(5) 0.34584(8) 0.0134(3) Uani 1 1 d . .
C19 C 0.40181(10) 0.63364(5) 0.32437(9) 0.0141(3) Uani 1 1 d . .
H19 H 0.4411 0.6551 0.3630 0.017 Uiso 1 1 calc R U
C20 C 0.63517(11) 0.27433(5) 0.70806(9) 0.0149(3) Uani 1 1 d . .
C21 C 0.67586(11) 0.26165(5) 0.63942(9) 0.0171(3) Uani 1 1 d . .
C22 C 0.62073(12) 0.23168(5) 0.57783(9) 0.0205(3) Uani 1 1 d . .
H22 H 0.6486 0.2233 0.5314 0.025 Uiso 1 1 calc R U
C23 C 0.52574(12) 0.21372(5) 0.58282(10) 0.0228(3) Uani 1 1 d . .
C24 C 0.48692(12) 0.22656(5) 0.65179(10) 0.0214(3) Uani 1 1 d . .
H24 H 0.4227 0.2143 0.6566 0.026 Uiso 1 1 calc R U
C25 C 0.53935(11) 0.25678(5) 0.71394(9) 0.0180(3) Uani 1 1 d . .
C26 C 0.77742(12) 0.28130(5) 0.63173(10) 0.0219(3) Uani 1 1 d . .
H26A H 0.7964 0.2680 0.5823 0.033 Uiso 1 1 calc R U
H26B H 0.8330 0.2755 0.6851 0.033 Uiso 1 1 calc R U
H26C H 0.7689 0.3131 0.6228 0.033 Uiso 1 1 calc R U
C27 C 0.46518(14) 0.18215(6) 0.51475(12) 0.0346(4) Uani 1 1 d . .
H27A H 0.4037 0.1971 0.4776 0.052 Uiso 1 1 calc R U
H27B H 0.4423 0.1569 0.5432 0.052 Uiso 1 1 calc R U
H27C H 0.5103 0.1719 0.4792 0.052 Uiso 1 1 calc R U
C28 C 0.49178(12) 0.27209(5) 0.78458(10) 0.0236(3) Uani 1 1 d . .
H28A H 0.4707 0.3030 0.7747 0.035 Uiso 1 1 calc R U
H28B H 0.5436 0.2692 0.8411 0.035 Uiso 1 1 calc R U
H28C H 0.4302 0.2541 0.7838 0.035 Uiso 1 1 calc R U
C29 C 0.84423(11) 0.40624(5) 0.96090(8) 0.0140(3) Uani 1 1 d . .
C30 C 0.95082(11) 0.41763(5) 0.97593(9) 0.0161(3) Uani 1 1 d . .
C31 C 0.99643(11) 0.44754(5) 1.04140(9) 0.0176(3) Uani 1 1 d . .
H31 H 1.0688 0.4545 1.0519 0.021 Uiso 1 1 calc R U
C32 C 0.93869(12) 0.46751(5) 1.09184(9) 0.0183(3) Uani 1 1 d . .
C33 C 0.83227(11) 0.45727(5) 1.07383(9) 0.0180(3) Uani 1 1 d . .
H33 H 0.7909 0.4716 1.1059 0.022 Uiso 1 1 calc R U
C34 C 0.78473(11) 0.42680(5) 1.01045(9) 0.0158(3) Uani 1 1 d . .
C35 C 1.01543(11) 0.39767(5) 0.92126(10) 0.0209(3) Uani 1 1 d . .
H35A H 0.9783 0.4010 0.8597 0.031 Uiso 1 1 calc R U
H35B H 1.0267 0.3663 0.9353 0.031 Uiso 1 1 calc R U
H35C H 1.0833 0.4127 0.9333 0.031 Uiso 1 1 calc R U
C36 C 0.99035(13) 0.49767(5) 1.16582(10) 0.0244(3) Uani 1 1 d . .
H36A H 1.0518 0.5116 1.1539 0.037 Uiso 1 1 calc R U
H36B H 1.0124 0.4806 1.2197 0.037 Uiso 1 1 calc R U
H36C H 0.9404 0.5204 1.1720 0.037 Uiso 1 1 calc R U
C37 C 0.67048(11) 0.41549(6) 0.99660(10) 0.0221(3) Uani 1 1 d . .
H37A H 0.6315 0.4229 0.9370 0.033 Uiso 1 1 calc R U
H37B H 0.6422 0.4323 1.0374 0.033 Uiso 1 1 calc R U
H37C H 0.6635 0.3839 1.0064 0.033 Uiso 1 1 calc R U
C38 C 0.67366(10) 0.52631(5) 0.73217(8) 0.0136(3) Uani 1 1 d . .
C39 C 0.75551(10) 0.55031(5) 0.71230(9) 0.0148(3) Uani 1 1 d . .
C40 C 0.79606(11) 0.58760(5) 0.76021(9) 0.0173(3) Uani 1 1 d . .
H40 H 0.8505 0.6036 0.7454 0.021 Uiso 1 1 calc R U
C41 C 0.75936(11) 0.60229(5) 0.82913(9) 0.0182(3) Uani 1 1 d . .
C42 C 0.68120(11) 0.57775(5) 0.84998(9) 0.0176(3) Uani 1 1 d . .
H42 H 0.6566 0.5866 0.8979 0.021 Uiso 1 1 calc R U
C43 C 0.63743(11) 0.54041(5) 0.80287(9) 0.0159(3) Uani 1 1 d . .
C44 C 0.80104(11) 0.53577(5) 0.63999(9) 0.0186(3) Uani 1 1 d . .
H44A H 0.7470 0.5376 0.5844 0.028 Uiso 1 1 calc R U
H44B H 0.8257 0.5053 0.6502 0.028 Uiso 1 1 calc R U
H44C H 0.8601 0.5549 0.6384 0.028 Uiso 1 1 calc R U
C45 C 0.80182(13) 0.64372(5) 0.87789(10) 0.0247(3) Uani 1 1 d . .
H45A H 0.7825 0.6691 0.8391 0.037 Uiso 1 1 calc R U
H45B H 0.8784 0.6418 0.8989 0.037 Uiso 1 1 calc R U
H45C H 0.7722 0.6472 0.9274 0.037 Uiso 1 1 calc R U
C46 C 0.54930(12) 0.51666(5) 0.82665(10) 0.0210(3) Uani 1 1 d . .
H46A H 0.4861 0.5177 0.7776 0.031 Uiso 1 1 calc R U
H46B H 0.5350 0.5309 0.8772 0.031 Uiso 1 1 calc R U
H46C H 0.5694 0.4859 0.8406 0.031 Uiso 1 1 calc R U
O6 O 0.22500(10) 0.40816(5) 0.80479(9) 0.0449(3) Uani 1 1 d . .
C1S C 0.29827(18) 0.38409(9) 0.77163(14) 0.0515(6) Uani 1 1 d . .
H1SA H 0.2792 0.3859 0.7075 0.062 Uiso 1 1 calc R U
H1SB H 0.2993 0.3528 0.7887 0.062 Uiso 1 1 calc R U
C2S C 0.40472(16) 0.40512(7) 0.81064(14) 0.0423(5) Uani 1 1 d . .
H2SA H 0.4229 0.4258 0.7691 0.051 Uiso 1 1 calc R U
H2SB H 0.4603 0.3825 0.8275 0.051 Uiso 1 1 calc R U
C3S C 0.39104(13) 0.42947(6) 0.89003(12) 0.0325(4) Uani 1 1 d . .
H3SA H 0.4419 0.4188 0.9436 0.039 Uiso 1 1 calc R U
H3SB H 0.4007 0.4615 0.8845 0.039 Uiso 1 1 calc R U
C4S C 0.27922(13) 0.41900(6) 0.89115(12) 0.0312(4) Uani 1 1 d . .
H4SA H 0.2781 0.3940 0.9305 0.037 Uiso 1 1 calc R U
H4SB H 0.2465 0.4448 0.9112 0.037 Uiso 1 1 calc R U
O7 O 0.23125(12) 0.23624(7) 0.37367(13) 0.0704(6) Uani 1 1 d . .
C5S C 0.15621(15) 0.20563(7) 0.38744(13) 0.0401(4) Uani 1 1 d . .
H5SA H 0.1324 0.2143 0.4387 0.048 Uiso 1 1 calc R U
H5SB H 0.1874 0.1758 0.3977 0.048 Uiso 1 1 calc R U
C6S C 0.06616(17) 0.20583(8) 0.30776(13) 0.0459(5) Uani 1 1 d . .
H6SA H -0.0012 0.2012 0.3222 0.055 Uiso 1 1 calc R U
H6SB H 0.0745 0.1828 0.2663 0.055 Uiso 1 1 calc R U
C7S C 0.07179(19) 0.25079(9) 0.27181(18) 0.0639(7) Uani 1 1 d . .
H7SA H 0.0471 0.2505 0.2076 0.077 Uiso 1 1 calc R U
H7SB H 0.0282 0.2717 0.2943 0.077 Uiso 1 1 calc R U
C8S C 0.18388(18) 0.26312(8) 0.30138(14) 0.0469(5) Uani 1 1 d . .
H8SA H 0.2181 0.2584 0.2542 0.056 Uiso 1 1 calc R U
H8SB H 0.1911 0.2946 0.3182 0.056 Uiso 1 1 calc R U
O8 O -0.17248(11) 0.64025(5) 0.47863(12) 0.0531(4) Uani 1 1 d . .
C9S C -0.27404(16) 0.64261(7) 0.49177(16) 0.0456(5) Uani 1 1 d . .
H9SA H -0.2690 0.6434 0.5546 0.055 Uiso 1 1 calc R U
H9SB H -0.3160 0.6166 0.4661 0.055 Uiso 1 1 calc R U
C10S C -0.32426(18) 0.68345(10) 0.4490(2) 0.0721(9) Uani 1 1 d . .
H10A H -0.3489 0.7018 0.4907 0.087 Uiso 1 1 calc R U
H10B H -0.3851 0.6762 0.3994 0.087 Uiso 1 1 calc R U
C11S C -0.24212(15) 0.70745(7) 0.41800(13) 0.0408(4) Uani 1 1 d . .
H11A H -0.2549 0.7048 0.3543 0.049 Uiso 1 1 calc R U
H11B H -0.2395 0.7390 0.4339 0.049 Uiso 1 1 calc R U
C12S C -0.14337(15) 0.68417(7) 0.46528(17) 0.0464(5) Uani 1 1 d . .
H12A H -0.0921 0.6845 0.4303 0.056 Uiso 1 1 calc R U
H12B H -0.1113 0.6987 0.5216 0.056 Uiso 1 1 calc R U

loop_
_atom_site_aniso_label
_atom_site_aniso_U_11
_atom_site_aniso_U_22
_atom_site_aniso_U_33
_atom_site_aniso_U_23
_atom_site_aniso_U_13
_atom_site_aniso_U_12
O1 0.0188(5) 0.0123(5) 0.0133(5) 0.0019(4) -0.0028(4) -0.0018(4)
O2 0.0293(6) 0.0234(6) 0.0226(5) -0.0012(4) 0.0101(5) -0.0017(5)
O3 0.0177(5) 0.0395(7) 0.0183(5) -0.0030(5) 0.0064(4) 0.0001(5)
O4 0.0198(5) 0.0312(6) 0.0196(5) -0.0068(4) 0.0059(4) -0.0008(4)
O5 0.0171(5) 0.0249(6) 0.0283(6) 0.0046(5) 0.0026(4) 0.0003(4)
C47 0.0279(8) 0.0257(8) 0.0252(8) -0.0017(6) 0.0109(6) 0.0031(7)
C48 0.0357(9) 0.0313(9) 0.0278(8) -0.0076(7) 0.0137(7) -0.0054(7)
C49 0.0389(10) 0.0369(10) 0.0325(9) -0.0077(8) 0.0195(8) -0.0092(8)
C50 0.0387(9) 0.0256(8) 0.0202(7) 0.0015(6) 0.0134(7) -0.0009(7)
C51 0.0254(8) 0.0268(8) 0.0206(7) -0.0017(6) 0.0109(6) 0.0030(6)
C52 0.0327(9) 0.0332(9) 0.0199(8) -0.0021(7) 0.0068(7) 0.0041(7)
C53 0.0233(8) 0.0317(9) 0.0247(8) 0.0035(7) 0.0053(6) 0.0014(7)
C54 0.0179(8) 0.0429(10) 0.0254(8) 0.0044(7) 0.0049(6) -0.0006(7)
C55 0.0189(8) 0.0410(10) 0.0260(8) -0.0068(7) 0.0059(6) -0.0010(7)
C56 0.0220(8) 0.0230(8) 0.0245(8) 0.0002(6) 0.0089(6) -0.0026(6)
C57 0.0247(8) 0.0279(9) 0.0256(8) -0.0076(7) 0.0118(6) -0.0053(7)
C58 0.0204(7) 0.0255(8) 0.0195(7) -0.0040(6) 0.0043(6) -0.0008(6)
C59 0.0192(7) 0.0340(9) 0.0211(7) 0.0046(7) 0.0037(6) 0.0068(7)
C60 0.0189(7) 0.0271(8) 0.0278(8) -0.0063(7) 0.0035(6) 0.0010(6)
C61 0.0306(9) 0.0246(8) 0.0252(8) -0.0024(6) 0.0103(7) -0.0038(7)
C62 0.0239(8) 0.0200(8) 0.0301(8) 0.0032(6) 0.0009(6) 0.0012(6)
Li1 0.0217(13) 0.0271(14) 0.0203(12) -0.0034(10) 0.0059(10) -0.0027(11)
C1 0.0152(6) 0.0165(7) 0.0138(6) 0.0019(5) 0.0060(5) 0.0006(5)
C2 0.0187(7) 0.0164(7) 0.0168(7) 0.0007(5) 0.0058(5) -0.0005(5)
C3 0.0210(7) 0.0162(7) 0.0204(7) 0.0044(6) 0.0067(6) 0.0042(6)
C4 0.0163(7) 0.0228(8) 0.0148(7) 0.0052(6) 0.0031(5) 0.0030(6)
C5 0.0155(7) 0.0200(7) 0.0132(6) 0.0011(5) 0.0042(5) -0.0005(5)
C6 0.0138(6) 0.0178(7) 0.0128(6) 0.0018(5) 0.0055(5) 0.0012(5)
C7 0.0128(6) 0.0172(7) 0.0123(6) 0.0005(5) 0.0042(5) 0.0003(5)
C8 0.0128(6) 0.0165(7) 0.0124(6) -0.0002(5) 0.0048(5) -0.0001(5)
C10 0.0129(6) 0.0169(7) 0.0121(6) 0.0006(5) 0.0046(5) -0.0008(5)
C11 0.0146(6) 0.0166(7) 0.0135(6) 0.0007(5) 0.0050(5) -0.0010(5)
C12 0.0147(6) 0.0150(7) 0.0122(6) -0.0011(5) 0.0025(5) -0.0008(5)
C13 0.0125(6) 0.0147(7) 0.0131(6) -0.0005(5) 0.0045(5) -0.0002(5)
C14 0.0133(6) 0.0156(7) 0.0118(6) -0.0007(5) 0.0024(5) 0.0001(5)
C15 0.0117(6) 0.0150(7) 0.0125(6) -0.0006(5) 0.0033(5) 0.0008(5)
C16 0.0126(6) 0.0133(7) 0.0144(6) -0.0019(5) 0.0026(5) -0.0011(5)
C17 0.0132(6) 0.0120(6) 0.0146(6) 0.0014(5) 0.0041(5) 0.0010(5)
C18 0.0113(6) 0.0178(7) 0.0104(6) 0.0009(5) 0.0018(5) 0.0007(5)
C19 0.0140(6) 0.0151(7) 0.0128(6) -0.0012(5) 0.0027(5) -0.0018(5)
C20 0.0168(7) 0.0123(7) 0.0138(6) 0.0030(5) 0.0008(5) 0.0029(5)
C21 0.0192(7) 0.0149(7) 0.0160(7) 0.0034(5) 0.0025(5) 0.0037(6)
C22 0.0252(8) 0.0186(7) 0.0158(7) 0.0001(6) 0.0023(6) 0.0055(6)
C23 0.0237(8) 0.0161(7) 0.0231(8) -0.0012(6) -0.0031(6) 0.0021(6)
C24 0.0169(7) 0.0175(7) 0.0268(8) 0.0019(6) 0.0010(6) -0.0007(6)
C25 0.0175(7) 0.0152(7) 0.0198(7) 0.0034(6) 0.0022(6) 0.0024(5)
C26 0.0241(8) 0.0223(8) 0.0209(7) 0.0000(6) 0.0091(6) 0.0002(6)
C27 0.0326(9) 0.0294(9) 0.0354(9) -0.0117(8) -0.0019(7) -0.0034(7)
C28 0.0220(7) 0.0216(8) 0.0291(8) 0.0006(6) 0.0100(6) -0.0006(6)
C29 0.0150(6) 0.0151(7) 0.0105(6) 0.0037(5) 0.0011(5) 0.0020(5)
C30 0.0167(7) 0.0163(7) 0.0148(6) 0.0042(5) 0.0035(5) 0.0020(5)
C31 0.0153(7) 0.0179(7) 0.0174(7) 0.0041(6) 0.0009(5) -0.0019(5)
C32 0.0228(7) 0.0153(7) 0.0140(7) 0.0024(5) 0.0003(5) 0.0001(6)
C33 0.0213(7) 0.0196(7) 0.0132(6) 0.0008(5) 0.0046(5) 0.0036(6)
C34 0.0164(7) 0.0182(7) 0.0120(6) 0.0039(5) 0.0022(5) 0.0018(5)
C35 0.0176(7) 0.0248(8) 0.0217(7) 0.0002(6) 0.0074(6) -0.0007(6)
C36 0.0282(8) 0.0227(8) 0.0192(7) -0.0021(6) 0.0010(6) -0.0020(6)
C37 0.0159(7) 0.0315(9) 0.0190(7) -0.0013(6) 0.0048(6) 0.0015(6)
C38 0.0145(6) 0.0128(7) 0.0110(6) 0.0010(5) -0.0004(5) 0.0019(5)
C39 0.0134(6) 0.0158(7) 0.0135(6) 0.0012(5) 0.0006(5) 0.0019(5)
C40 0.0139(6) 0.0184(7) 0.0183(7) -0.0002(6) 0.0021(5) -0.0022(5)
C41 0.0182(7) 0.0173(7) 0.0158(7) -0.0022(6) -0.0008(5) 0.0010(6)
C42 0.0208(7) 0.0195(7) 0.0118(6) -0.0021(5) 0.0029(5) 0.0026(6)
C43 0.0164(7) 0.0168(7) 0.0130(6) 0.0018(5) 0.0017(5) 0.0016(5)
C44 0.0163(7) 0.0223(8) 0.0174(7) -0.0028(6) 0.0047(5) -0.0016(6)
C45 0.0261(8) 0.0222(8) 0.0234(8) -0.0070(6) 0.0024(6) -0.0038(6)
C46 0.0239(7) 0.0216(8) 0.0197(7) -0.0020(6) 0.0098(6) -0.0017(6)
O6 0.0257(7) 0.0607(10) 0.0439(8) 0.0053(7) 0.0019(6) 0.0003(6)
C1S 0.0498(13) 0.0648(15) 0.0407(11) -0.0115(11) 0.0138(10) -0.0099(11)
C2S 0.0368(10) 0.0425(12) 0.0539(12) -0.0043(9) 0.0232(9) -0.0034(9)
C3S 0.0224(8) 0.0362(10) 0.0398(10) 0.0041(8) 0.0101(7) -0.0015(7)
C4S 0.0236(8) 0.0303(9) 0.0405(10) 0.0038(8) 0.0102(7) -0.0001(7)
O7 0.0350(8) 0.0782(13) 0.0852(13) 0.0424(10) -0.0057(8) -0.0105(8)
C5S 0.0341(10) 0.0382(11) 0.0471(11) 0.0142(9) 0.0096(8) 0.0042(8)
C6S 0.0465(12) 0.0468(13) 0.0388(11) 0.0048(9) 0.0020(9) -0.0100(10)
C7S 0.0480(13) 0.0688(17) 0.0641(15) 0.0363(13) -0.0030(11) -0.0015(12)
C8S 0.0523(12) 0.0463(13) 0.0425(11) 0.0091(9) 0.0136(9) -0.0076(10)
O8 0.0331(7) 0.0341(8) 0.0992(13) 0.0075(8) 0.0299(8) 0.0036(6)
C9S 0.0335(10) 0.0426(12) 0.0674(14) 0.0102(10) 0.0249(10) 0.0024(9)
C10S 0.0297(11) 0.0751(18) 0.116(2) 0.0511(17) 0.0272(13) 0.0115(11)
C11S 0.0375(10) 0.0407(11) 0.0425(11) 0.0047(9) 0.0077(8) -0.0062(9)
C12S 0.0295(10) 0.0340(11) 0.0802(16) -0.0009(10) 0.0227(10) -0.0012(8)

loop_
_atom_type_symbol
_atom_type_description
_atom_type_scat_dispersion_real
_atom_type_scat_dispersion_imag
_atom_type_scat_source
C C 0.0181 0.0091 'International Tables Vol C Tables 4.2.6.8 and 6.1.1.4'
H H 0.0000 0.0000 'International Tables Vol C Tables 4.2.6.8 and 6.1.1.4'
Li Li 0.0008 0.0003 'International Tables Vol C Tables 4.2.6.8 and 6.1.1.4'
O O 0.0492 0.0322 'International Tables Vol C Tables 4.2.6.8 and 6.1.1.4'

loop_
_geom_angle_atom_site_label_1
_geom_angle_atom_site_label_2
_geom_angle_atom_site_label_3
_geom_angle
_geom_angle_site_symmetry_1
_geom_angle_site_symmetry_3
C18 O1 C17 119.99(11) . .
C50 O2 C47 104.18(12) . .
C50 O2 Li1 118.16(12) . .
C47 O2 Li1 120.79(12) . .
C54 O3 C51 108.93(11) . .
C54 O3 Li1 128.02(12) . .
C51 O3 Li1 122.92(12) . .
C55 O4 C58 109.40(11) . .
C55 O4 Li1 132.86(12) . .
C58 O4 Li1 116.48(12) . .
C62 O5 C59 108.21(12) . .
C62 O5 Li1 127.20(12) . .
C59 O5 Li1 124.53(13) . .
O2 C47 C48 104.79(12) . .
O2 C47 H47A 110.8 . .
C48 C47 H47A 110.8 . .
O2 C47 H47B 110.8 . .
C48 C47 H47B 110.8 . .
H47A C47 H47B 108.9 . .
C47 C48 C49 103.59(13) . .
C47 C48 H48A 111.0 . .
C49 C48 H48A 111.0 . .
C47 C48 H48B 111.0 . .
C49 C48 H48B 111.0 . .
H48A C48 H48B 109.0 . .
C50 C49 C48 104.07(14) . .
C50 C49 H49A 110.9 . .
C48 C49 H49A 110.9 . .
C50 C49 H49B 110.9 . .
C48 C49 H49B 110.9 . .
H49A C49 H49B 109.0 . .
O2 C50 C49 105.31(12) . .
O2 C50 H50A 110.7 . .
C49 C50 H50A 110.7 . .
O2 C50 H50B 110.7 . .
C49 C50 H50B 110.7 . .
H50A C50 H50B 108.8 . .
O3 C51 C52 106.53(12) . .
O3 C51 H51A 110.4 . .
C52 C51 H51A 110.4 . .
O3 C51 H51B 110.4 . .
C52 C51 H51B 110.4 . .
H51A C51 H51B 108.6 . .
C53 C52 C51 103.35(12) . .
C53 C52 H52A 111.1 . .
C51 C52 H52A 111.1 . .
C53 C52 H52B 111.1 . .
C51 C52 H52B 111.1 . .
H52A C52 H52B 109.1 . .
C54 C53 C52 101.83(13) . .
C54 C53 H53A 111.4 . .
C52 C53 H53A 111.4 . .
C54 C53 H53B 111.4 . .
C52 C53 H53B 111.4 . .
H53A C53 H53B 109.3 . .
O3 C54 C53 104.99(12) . .
O3 C54 H54A 110.7 . .
C53 C54 H54A 110.7 . .
O3 C54 H54B 110.7 . .
C53 C54 H54B 110.7 . .
H54A C54 H54B 108.8 . .
O4 C55 C56 106.33(12) . .
O4 C55 H55A 110.5 . .
C56 C55 H55A 110.5 . .
O4 C55 H55B 110.5 . .
C56 C55 H55B 110.5 . .
H55A C55 H55B 108.7 . .
C55 C56 C57 102.18(12) . .
C55 C56 H56A 111.3 . .
C57 C56 H56A 111.3 . .
C55 C56 H56B 111.3 . .
C57 C56 H56B 111.3 . .
H56A C56 H56B 109.2 . .
C58 C57 C56 102.27(12) . .
C58 C57 H57A 111.3 . .
C56 C57 H57A 111.3 . .
C58 C57 H57B 111.3 . .
C56 C57 H57B 111.3 . .
H57A C57 H57B 109.2 . .
O4 C58 C57 105.41(12) . .
O4 C58 H58A 110.7 . .
C57 C58 H58A 110.7 . .
O4 C58 H58B 110.7 . .
C57 C58 H58B 110.7 . .
H58A C58 H58B 108.8 . .
O5 C59 C60 106.55(12) . .
O5 C59 H59A 110.4 . .
C60 C59 H59A 110.4 . .
O5 C59 H59B 110.4 . .
C60 C59 H59B 110.4 . .
H59A C59 H59B 108.6 . .
C61 C60 C59 103.85(12) . .
C61 C60 H60A 111.0 . .
C59 C60 H60A 111.0 . .
C61 C60 H60B 111.0 . .
C59 C60 H60B 111.0 . .
H60A C60 H60B 109.0 . .
C62 C61 C60 101.80(12) . .
C62 C61 H61A 111.4 . .
C60 C61 H61A 111.4 . .
C62 C61 H61B 111.4 . .
C60 C61 H61B 111.4 . .
H61A C61 H61B 109.3 . .
O5 C62 C61 104.04(12) . .
O5 C62 H62A 110.9 . .
C61 C62 H62A 110.9 . .
O5 C62 H62B 110.9 . .
C61 C62 H62B 110.9 . .
H62A C62 H62B 109.0 . .
O5 Li1 O3 111.78(14) . .
O5 Li1 O4 105.25(13) . .
O3 Li1 O4 114.91(14) . .
O5 Li1 O2 108.42(14) . .
O3 Li1 O2 109.35(14) . .
O4 Li1 O2 106.82(13) . .
C2 C1 C11 121.83(13) . .
C2 C1 C6 119.14(13) . .
C11 C1 C6 119.02(13) . .
C3 C2 C1 121.89(14) . .
C3 C2 H2 119.1 . .
C1 C2 H2 119.1 . .
C2 C3 C4 119.30(14) . .
C2 C3 H3 120.4 . .
C4 C3 H3 120.4 . .
C5 C4 C3 120.58(13) . .
C5 C4 H4 119.7 . .
C3 C4 H4 119.7 . .
C4 C5 C6 121.94(13) . .
C4 C5 H5 119.0 . .
C6 C5 H5 119.0 . .
C7 C6 C5 122.52(13) . .
C7 C6 C1 120.35(12) . .
C5 C6 C1 117.11(13) . .
C6 C7 C8 120.66(13) . .
C6 C7 C29 119.59(12) . .
C8 C7 C29 119.74(12) . .
C12 C8 C7 123.43(13) . .
C12 C8 C10 118.91(12) . .
C7 C8 C10 117.62(13) . .
C11 C10 C19 121.03(13) . 3_666
C11 C10 C8 121.71(12) . .
C19 C10 C8 117.19(12) 3_666 .
C10 C11 C1 120.28(13) . .
C10 C11 C20 119.26(12) . .
C1 C11 C20 120.39(12) . .
C8 C12 C13 123.74(13) . .
C8 C12 H12 118.1 . .
C13 C12 H12 118.1 . .
C14 C13 C12 126.58(13) . .
C14 C13 C18 118.53(12) . 3_666
C12 C13 C18 114.84(12) . 3_666
C13 C14 C15 118.70(12) . .
C13 C14 C38 121.68(12) . .
C15 C14 C38 119.57(12) . .
C17 C15 C16 114.12(12) 3_666 .
C17 C15 C14 120.29(13) 3_666 .
C16 C15 C14 125.59(13) . .
C17 C16 C15 121.58(13) . .
C17 C16 H16 119.2 . .
C15 C16 H16 119.2 . .
C16 C17 O1 115.45(12) . .
C16 C17 C15 124.29(13) . 3_666
O1 C17 C15 120.22(12) . 3_666
C19 C18 O1 115.46(12) . .
C19 C18 C13 123.49(12) . 3_666
O1 C18 C13 121.05(12) . 3_666
C18 C19 C10 121.64(13) . 3_666
C18 C19 H19 119.2 . .
C10 C19 H19 119.2 3_666 .
C21 C20 C25 119.65(13) . .
C21 C20 C11 119.89(12) . .
C25 C20 C11 120.41(12) . .
C22 C21 C20 119.64(13) . .
C22 C21 C26 120.60(13) . .
C20 C21 C26 119.75(13) . .
C23 C22 C21 121.55(14) . .
C23 C22 H22 119.2 . .
C21 C22 H22 119.2 . .
C22 C23 C24 117.93(14) . .
C22 C23 C27 121.27(15) . .
C24 C23 C27 120.78(15) . .
C25 C24 C23 122.04(14) . .
C25 C24 H24 119.0 . .
C23 C24 H24 119.0 . .
C24 C25 C20 119.18(13) . .
C24 C25 C28 120.64(13) . .
C20 C25 C28 120.12(13) . .
C21 C26 H26A 109.5 . .
C21 C26 H26B 109.5 . .
H26A C26 H26B 109.5 . .
C21 C26 H26C 109.5 . .
H26A C26 H26C 109.5 . .
H26B C26 H26C 109.5 . .
C23 C27 H27A 109.5 . .
C23 C27 H27B 109.5 . .
H27A C27 H27B 109.5 . .
C23 C27 H27C 109.5 . .
H27A C27 H27C 109.5 . .
H27B C27 H27C 109.5 . .
C25 C28 H28A 109.5 . .
C25 C28 H28B 109.5 . .
H28A C28 H28B 109.5 . .
C25 C28 H28C 109.5 . .
H28A C28 H28C 109.5 . .
H28B C28 H28C 109.5 . .
C34 C29 C30 118.88(13) . .
C34 C29 C7 120.07(12) . .
C30 C29 C7 121.05(12) . .
C31 C30 C29 119.86(13) . .
C31 C30 C35 120.00(13) . .
C29 C30 C35 120.14(13) . .
C32 C31 C30 121.70(13) . .
C32 C31 H31 119.2 . .
C30 C31 H31 119.2 . .
C31 C32 C33 117.76(13) . .
C31 C32 C36 121.12(13) . .
C33 C32 C36 121.06(13) . .
C34 C33 C32 122.08(13) . .
C34 C33 H33 119.0 . .
C32 C33 H33 119.0 . .
C33 C34 C29 119.64(13) . .
C33 C34 C37 119.76(13) . .
C29 C34 C37 120.59(13) . .
C30 C35 H35A 109.5 . .
C30 C35 H35B 109.5 . .
H35A C35 H35B 109.5 . .
C30 C35 H35C 109.5 . .
H35A C35 H35C 109.5 . .
H35B C35 H35C 109.5 . .
C32 C36 H36A 109.5 . .
C32 C36 H36B 109.5 . .
H36A C36 H36B 109.5 . .
C32 C36 H36C 109.5 . .
H36A C36 H36C 109.5 . .
H36B C36 H36C 109.5 . .
C34 C37 H37A 109.5 . .
C34 C37 H37B 109.5 . .
H37A C37 H37B 109.5 . .
C34 C37 H37C 109.5 . .
H37A C37 H37C 109.5 . .
H37B C37 H37C 109.5 . .
C43 C38 C39 118.20(13) . .
C43 C38 C14 120.73(12) . .
C39 C38 C14 121.03(12) . .
C40 C39 C38 120.11(12) . .
C40 C39 C44 119.10(13) . .
C38 C39 C44 120.79(12) . .
C39 C40 C41 122.10(13) . .
C39 C40 H40 118.9 . .
C41 C40 H40 118.9 . .
C42 C41 C40 117.44(13) . .
C42 C41 C45 121.49(13) . .
C40 C41 C45 121.06(13) . .
C41 C42 C43 122.26(13) . .
C41 C42 H42 118.9 . .
C43 C42 H42 118.9 . .
C42 C43 C38 119.85(13) . .
C42 C43 C46 119.28(12) . .
C38 C43 C46 120.84(13) . .
C39 C44 H44A 109.5 . .
C39 C44 H44B 109.5 . .
H44A C44 H44B 109.5 . .
C39 C44 H44C 109.5 . .
H44A C44 H44C 109.5 . .
H44B C44 H44C 109.5 . .
C41 C45 H45A 109.5 . .
C41 C45 H45B 109.5 . .
H45A C45 H45B 109.5 . .
C41 C45 H45C 109.5 . .
H45A C45 H45C 109.5 . .
H45B C45 H45C 109.5 . .
C43 C46 H46A 109.5 . .
C43 C46 H46B 109.5 . .
H46A C46 H46B 109.5 . .
C43 C46 H46C 109.5 . .
H46A C46 H46C 109.5 . .
H46B C46 H46C 109.5 . .
C4S O6 C1S 105.47(14) . .
O6 C1S C2S 106.27(17) . .
O6 C1S H1SA 110.5 . .
C2S C1S H1SA 110.5 . .
O6 C1S H1SB 110.5 . .
C2S C1S H1SB 110.5 . .
H1SA C1S H1SB 108.7 . .
C1S C2S C3S 103.90(15) . .
C1S C2S H2SA 111.0 . .
C3S C2S H2SA 111.0 . .
C1S C2S H2SB 111.0 . .
C3S C2S H2SB 111.0 . .
H2SA C2S H2SB 109.0 . .
C4S C3S C2S 104.17(15) . .
C4S C3S H3SA 110.9 . .
C2S C3S H3SA 110.9 . .
C4S C3S H3SB 110.9 . .
C2S C3S H3SB 110.9 . .
H3SA C3S H3SB 108.9 . .
O6 C4S C3S 106.01(14) . .
O6 C4S H4SA 110.5 . .
C3S C4S H4SA 110.5 . .
O6 C4S H4SB 110.5 . .
C3S C4S H4SB 110.5 . .
H4SA C4S H4SB 108.7 . .
C8S O7 C5S 109.33(16) . .
O7 C5S C6S 107.19(16) . .
O7 C5S H5SA 110.3 . .
C6S C5S H5SA 110.3 . .
O7 C5S H5SB 110.3 . .
C6S C5S H5SB 110.3 . .
H5SA C5S H5SB 108.5 . .
C5S C6S C7S 102.78(18) . .
C5S C6S H6SA 111.2 . .
C7S C6S H6SA 111.2 . .
C5S C6S H6SB 111.2 . .
C7S C6S H6SB 111.2 . .
H6SA C6S H6SB 109.1 . .
C8S C7S C6S 105.05(19) . .
C8S C7S H7SA 110.7 . .
C6S C7S H7SA 110.7 . .
C8S C7S H7SB 110.7 . .
C6S C7S H7SB 110.7 . .
H7SA C7S H7SB 108.8 . .
O7 C8S C7S 107.38(17) . .
O7 C8S H8SA 110.2 . .
C7S C8S H8SA 110.2 . .
O7 C8S H8SB 110.2 . .
C7S C8S H8SB 110.2 . .
H8SA C8S H8SB 108.5 . .
C9S O8 C12S 106.35(15) . .
O8 C9S C10S 107.34(17) . .
O8 C9S H9SA 110.2 . .
C10S C9S H9SA 110.2 . .
O8 C9S H9SB 110.2 . .
C10S C9S H9SB 110.2 . .
H9SA C9S H9SB 108.5 . .
C9S C10S C11S 106.53(17) . .
C9S C10S H10A 110.4 . .
C11S C10S H10A 110.4 . .
C9S C10S H10B 110.4 . .
C11S C10S H10B 110.4 . .
H10A C10S H10B 108.6 . .
C12S C11S C10S 102.41(17) . .
C12S C11S H11A 111.3 . .
C10S C11S H11A 111.3 . .
C12S C11S H11B 111.3 . .
C10S C11S H11B 111.3 . .
H11A C11S H11B 109.2 . .
O8 C12S C11S 106.52(16) . .
O8 C12S H12A 110.4 . .
C11S C12S H12A 110.4 . .
O8 C12S H12B 110.4 . .
C11S C12S H12B 110.4 . .
H12A C12S H12B 108.6 . .

loop_
_geom_bond_atom_site_label_1
_geom_bond_atom_site_label_2
_geom_bond_distance
_geom_bond_site_symmetry_2
O1 C18 1.3785(16) .
O1 C17 1.3877(17) .
O2 C50 1.4372(19) .
O2 C47 1.4400(19) .
O2 Li1 1.959(3) .
O3 C54 1.4371(18) .
O3 C51 1.4514(17) .
O3 Li1 1.910(3) .
O4 C55 1.4439(18) .
O4 C58 1.4493(18) .
O4 Li1 1.934(3) .
O5 C62 1.4357(19) .
O5 C59 1.4476(18) .
O5 Li1 1.899(3) .
C47 C48 1.529(2) .
C47 H47A 0.9900 .
C47 H47B 0.9900 .
C48 C49 1.541(2) .
C48 H48A 0.9900 .
C48 H48B 0.9900 .
C49 C50 1.520(2) .
C49 H49A 0.9900 .
C49 H49B 0.9900 .
C50 H50A 0.9900 .
C50 H50B 0.9900 .
C51 C52 1.524(2) .
C51 H51A 0.9900 .
C51 H51B 0.9900 .
C52 C53 1.524(2) .
C52 H52A 0.9900 .
C52 H52B 0.9900 .
C53 C54 1.511(2) .
C53 H53A 0.9900 .
C53 H53B 0.9900 .
C54 H54A 0.9900 .
C54 H54B 0.9900 .
C55 C56 1.516(2) .
C55 H55A 0.9900 .
C55 H55B 0.9900 .
C56 C57 1.523(2) .
C56 H56A 0.9900 .
C56 H56B 0.9900 .
C57 C58 1.510(2) .
C57 H57A 0.9900 .
C57 H57B 0.9900 .
C58 H58A 0.9900 .
C58 H58B 0.9900 .
C59 C60 1.522(2) .
C59 H59A 0.9900 .
C59 H59B 0.9900 .
C60 C61 1.522(2) .
C60 H60A 0.9900 .
C60 H60B 0.9900 .
C61 C62 1.510(2) .
C61 H61A 0.9900 .
C61 H61B 0.9900 .
C62 H62A 0.9900 .
C62 H62B 0.9900 .
C1 C2 1.419(2) .
C1 C11 1.4222(19) .
C1 C6 1.438(2) .
C2 C3 1.376(2) .
C2 H2 0.9500 .
C3 C4 1.410(2) .
C3 H3 0.9500 .
C4 C5 1.373(2) .
C4 H4 0.9500 .
C5 C6 1.4311(19) .
C5 H5 0.9500 .
C6 C7 1.418(2) .
C7 C8 1.4206(19) .
C7 C29 1.4919(19) .
C8 C12 1.4121(19) .
C8 C10 1.4544(19) .
C10 C11 1.388(2) .
C10 C19 1.4353(19) 3_666
C11 C20 1.4983(19) .
C12 C13 1.4152(19) .
C12 H12 0.9500 .
C13 C14 1.4092(19) .
C13 C18 1.4495(19) 3_666
C14 C15 1.4427(18) .
C14 C38 1.4907(19) .
C15 C17 1.4084(19) 3_666
C15 C16 1.4153(19) .
C16 C17 1.3766(19) .
C16 H16 0.9500 .
C17 C15 1.4085(19) 3_666
C18 C19 1.350(2) .
C18 C13 1.4495(19) 3_666
C19 C10 1.4354(19) 3_666
C19 H19 0.9500 .
C20 C21 1.402(2) .
C20 C25 1.403(2) .
C21 C22 1.394(2) .
C21 C26 1.506(2) .
C22 C23 1.393(2) .
C22 H22 0.9500 .
C23 C24 1.393(2) .
C23 C27 1.509(2) .
C24 C25 1.393(2) .
C24 H24 0.9500 .
C25 C28 1.509(2) .
C26 H26A 0.9800 .
C26 H26B 0.9800 .
C26 H26C 0.9800 .
C27 H27A 0.9800 .
C27 H27B 0.9800 .
C27 H27C 0.9800 .
C28 H28A 0.9800 .
C28 H28B 0.9800 .
C28 H28C 0.9800 .
C29 C34 1.4063(19) .
C29 C30 1.4090(19) .
C30 C31 1.395(2) .
C30 C35 1.5068(19) .
C31 C32 1.392(2) .
C31 H31 0.9500 .
C32 C33 1.395(2) .
C32 C36 1.507(2) .
C33 C34 1.391(2) .
C33 H33 0.9500 .
C34 C37 1.5079(19) .
C35 H35A 0.9800 .
C35 H35B 0.9800 .
C35 H35C 0.9800 .
C36 H36A 0.9800 .
C36 H36B 0.9800 .
C36 H36C 0.9800 .
C37 H37A 0.9800 .
C37 H37B 0.9800 .
C37 H37C 0.9800 .
C38 C43 1.4097(19) .
C38 C39 1.4122(19) .
C39 C40 1.392(2) .
C39 C44 1.5083(19) .
C40 C41 1.393(2) .
C40 H40 0.9500 .
C41 C42 1.388(2) .
C41 C45 1.507(2) .
C42 C43 1.398(2) .
C42 H42 0.9500 .
C43 C46 1.506(2) .
C44 H44A 0.9800 .
C44 H44B 0.9800 .
C44 H44C 0.9800 .
C45 H45A 0.9800 .
C45 H45B 0.9800 .
C45 H45C 0.9800 .
C46 H46A 0.9800 .
C46 H46B 0.9800 .
C46 H46C 0.9800 .
O6 C4S 1.412(2) .
O6 C1S 1.427(3) .
C1S C2S 1.519(3) .
C1S H1SA 0.9900 .
C1S H1SB 0.9900 .
C2S C3S 1.523(3) .
C2S H2SA 0.9900 .
C2S H2SB 0.9900 .
C3S C4S 1.519(2) .
C3S H3SA 0.9900 .
C3S H3SB 0.9900 .
C4S H4SA 0.9900 .
C4S H4SB 0.9900 .
O7 C8S 1.416(3) .
O7 C5S 1.421(2) .
C5S C6S 1.491(3) .
C5S H5SA 0.9900 .
C5S H5SB 0.9900 .
C6S C7S 1.492(3) .
C6S H6SA 0.9900 .
C6S H6SB 0.9900 .
C7S C8S 1.479(3) .
C7S H7SA 0.9900 .
C7S H7SB 0.9900 .
C8S H8SA 0.9900 .
C8S H8SB 0.9900 .
O8 C9S 1.418(2) .
O8 C12S 1.421(2) .
C9S C10S 1.485(3) .
C9S H9SA 0.9900 .
C9S H9SB 0.9900 .
C10S C11S 1.501(3) .
C10S H10A 0.9900 .
C10S H10B 0.9900 .
C11S C12S 1.499(3) .
C11S H11A 0.9900 .
C11S H11B 0.9900 .
C12S H12A 0.9900 .
C12S H12B 0.9900 .

loop_
_geom_torsion_atom_site_label_1
_geom_torsion_atom_site_label_2
_geom_torsion_atom_site_label_3
_geom_torsion_atom_site_label_4
_geom_torsion
_geom_torsion_site_symmetry_1
_geom_torsion_site_symmetry_4
C50 O2 C47 C48 41.93(16) . .
Li1 O2 C47 C48 -93.89(16) . .
O2 C47 C48 C49 -25.89(17) . .
C47 C48 C49 C50 1.34(19) . .
C47 O2 C50 C49 -41.15(16) . .
Li1 O2 C50 C49 96.08(16) . .
C48 C49 C50 O2 23.72(18) . .
C54 O3 C51 C52 4.42(18) . .
Li1 O3 C51 C52 -171.81(15) . .
O3 C51 C52 C53 19.10(17) . .
C51 C52 C53 C54 -33.98(17) . .
C51 O3 C54 C53 -26.57(18) . .
Li1 O3 C54 C53 149.42(16) . .
C52 C53 C54 O3 37.52(17) . .
C58 O4 C55 C56 -8.12(18) . .
Li1 O4 C55 C56 158.19(15) . .
O4 C55 C56 C57 28.49(17) . .
C55 C56 C57 C58 -37.25(16) . .
C55 O4 C58 C57 -16.03(17) . .
Li1 O4 C58 C57 175.14(13) . .
C56 C57 C58 O4 33.29(16) . .
C62 O5 C59 C60 -12.67(16) . .
Li1 O5 C59 C60 169.76(13) . .
O5 C59 C60 C61 -12.54(16) . .
C59 C60 C61 C62 31.35(16) . .
C59 O5 C62 C61 33.10(16) . .
Li1 O5 C62 C61 -149.42(14) . .
C60 C61 C62 O5 -39.66(15) . .
C62 O5 Li1 O3 44.4(2) . .
C59 O5 Li1 O3 -138.53(14) . .
C62 O5 Li1 O4 -81.01(18) . .
C59 O5 Li1 O4 96.09(17) . .
C62 O5 Li1 O2 164.98(13) . .
C59 O5 Li1 O2 -17.9(2) . .
C11 C1 C2 C3 178.27(13) . .
C6 C1 C2 C3 -0.1(2) . .
C1 C2 C3 C4 1.0(2) . .
C2 C3 C4 C5 0.0(2) . .
C3 C4 C5 C6 -1.7(2) . .
C4 C5 C6 C7 -176.03(13) . .
C4 C5 C6 C1 2.51(19) . .
C2 C1 C6 C7 177.03(12) . .
C11 C1 C6 C7 -1.43(19) . .
C2 C1 C6 C5 -1.54(18) . .
C11 C1 C6 C5 180.00(12) . .
C5 C6 C7 C8 174.47(12) . .
C1 C6 C7 C8 -4.02(19) . .
C5 C6 C7 C29 -4.46(19) . .
C1 C6 C7 C29 177.05(12) . .
C6 C7 C8 C12 -171.61(12) . .
C29 C7 C8 C12 7.31(19) . .
C6 C7 C8 C10 6.13(18) . .
C29 C7 C8 C10 -174.95(11) . .
C12 C8 C10 C11 174.87(12) . .
C7 C8 C10 C11 -2.98(19) . .
C12 C8 C10 C19 -2.32(18) . 3_666
C7 C8 C10 C19 179.84(11) . 3_666
C19 C10 C11 C1 174.69(12) 3_666 .
C8 C10 C11 C1 -2.39(19) . .
C19 C10 C11 C20 -2.55(19) 3_666 .
C8 C10 C11 C20 -179.62(12) . .
C2 C1 C11 C10 -173.82(12) . .
C6 C1 C11 C10 4.59(19) . .
C2 C1 C11 C20 3.38(19) . .
C6 C1 C11 C20 -178.21(12) . .
C7 C8 C12 C13 175.91(12) . .
C10 C8 C12 C13 -1.8(2) . .
C8 C12 C13 C14 -173.48(13) . .
C8 C12 C13 C18 3.93(19) . 3_666
C12 C13 C14 C15 172.96(12) . .
C18 C13 C14 C15 -4.37(18) 3_666 .
C12 C13 C14 C38 -4.7(2) . .
C18 C13 C14 C38 178.00(12) 3_666 .
C13 C14 C15 C17 5.06(19) . 3_666
C38 C14 C15 C17 -177.26(12) . 3_666
C13 C14 C15 C16 -175.00(12) . .
C38 C14 C15 C16 2.7(2) . .
C17 C15 C16 C17 -0.7(2) 3_666 .
C14 C15 C16 C17 179.36(13) . .
C15 C16 C17 O1 -177.19(11) . .
C15 C16 C17 C15 0.8(2) . 3_666
C18 O1 C17 C16 -170.53(11) . .
C18 O1 C17 C15 11.42(18) . 3_666
C17 O1 C18 C19 167.59(12) . .
C17 O1 C18 C13 -12.15(18) . 3_666
O1 C18 C19 C10 -177.72(11) . 3_666
C13 C18 C19 C10 2.0(2) 3_666 3_666
C10 C11 C20 C21 87.76(16) . .
C1 C11 C20 C21 -89.48(16) . .
C10 C11 C20 C25 -89.57(16) . .
C1 C11 C20 C25 93.19(16) . .
C25 C20 C21 C22 -0.1(2) . .
C11 C20 C21 C22 -177.46(13) . .
C25 C20 C21 C26 178.50(13) . .
C11 C20 C21 C26 1.2(2) . .
C20 C21 C22 C23 -0.2(2) . .
C26 C21 C22 C23 -178.84(14) . .
C21 C22 C23 C24 -0.1(2) . .
C21 C22 C23 C27 178.49(15) . .
C22 C23 C24 C25 0.8(2) . .
C27 C23 C24 C25 -177.79(15) . .
C23 C24 C25 C20 -1.2(2) . .
C23 C24 C25 C28 176.16(14) . .
C21 C20 C25 C24 0.8(2) . .
C11 C20 C25 C24 178.13(13) . .
C21 C20 C25 C28 -176.55(13) . .
C11 C20 C25 C28 0.8(2) . .
C6 C7 C29 C34 -107.64(15) . .
C8 C7 C29 C34 73.42(17) . .
C6 C7 C29 C30 71.90(17) . .
C8 C7 C29 C30 -107.04(15) . .
C34 C29 C30 C31 2.5(2) . .
C7 C29 C30 C31 -177.05(13) . .
C34 C29 C30 C35 -177.32(13) . .
C7 C29 C30 C35 3.1(2) . .
C29 C30 C31 C32 -1.4(2) . .
C35 C30 C31 C32 178.38(13) . .
C30 C31 C32 C33 -1.2(2) . .
C30 C31 C32 C36 176.32(13) . .
C31 C32 C33 C34 2.7(2) . .
C36 C32 C33 C34 -174.74(14) . .
C32 C33 C34 C29 -1.7(2) . .
C32 C33 C34 C37 177.19(13) . .
C30 C29 C34 C33 -1.0(2) . .
C7 C29 C34 C33 178.57(13) . .
C30 C29 C34 C37 -179.85(13) . .
C7 C29 C34 C37 -0.3(2) . .
C13 C14 C38 C43 -71.69(17) . .
C15 C14 C38 C43 110.71(15) . .
C13 C14 C38 C39 110.65(15) . .
C15 C14 C38 C39 -66.96(17) . .
C43 C38 C39 C40 -2.0(2) . .
C14 C38 C39 C40 175.73(13) . .
C43 C38 C39 C44 177.28(12) . .
C14 C38 C39 C44 -5.0(2) . .
C38 C39 C40 C41 0.8(2) . .
C44 C39 C40 C41 -178.49(13) . .
C39 C40 C41 C42 1.2(2) . .
C39 C40 C41 C45 -177.72(14) . .
C40 C41 C42 C43 -2.0(2) . .
C45 C41 C42 C43 176.92(14) . .
C41 C42 C43 C38 0.8(2) . .
C41 C42 C43 C46 -177.11(13) . .
C39 C38 C43 C42 1.2(2) . .
C14 C38 C43 C42 -176.50(13) . .
C39 C38 C43 C46 179.10(13) . .
C14 C38 C43 C46 1.4(2) . .
C4S O6 C1S C2S -36.5(2) . .
O6 C1S C2S C3S 20.5(2) . .
C1S C2S C3S C4S 1.8(2) . .
C1S O6 C4S C3S 37.6(2) . .
C2S C3S C4S O6 -23.8(2) . .
C8S O7 C5S C6S 14.5(3) . .
O7 C5S C6S C7S -26.4(3) . .
C5S C6S C7S C8S 28.1(3) . .
C5S O7 C8S C7S 3.9(3) . .
C6S C7S C8S O7 -20.5(3) . .
C12S O8 C9S C10S 24.6(3) . .
O8 C9S C10S C11S -5.8(3) . .
C9S C10S C11S C12S -13.9(3) . .
C9S O8 C12S C11S -34.1(2) . .
C10S C11S C12S O8 29.2(3) . .
